data_4073017
loop_
_publ_author_name
'Phillips, Andrew D.'
'Laurenczy, G\'abor'
'Scopelliti, Rosario'
'Dyson, Paul J.'

_publ_section_title
;
 Facile, Thermoreversible Cycloaddition of Small Molecules to a
 Ruthenium(II) Arene \b-Diketiminate
;
_journal_issue 5
_journal_name_full Organometallics
_journal_page_first 1120
_journal_paper_doi 10.1021/om070017r
_journal_volume 26
_journal_year 2007
_chemical_formula_sum 'C31 H35 Cl2 F3 N2 O3 Ru S'
_chemical_formula_weight 744.64
_chemical_name_common BzRu(CHCH)NacNacMeOTf.CH2Cl2
_chemical_name_systematic
; 
 ? 
;
_space_group_IT_number 14
_symmetry_cell_setting monoclinic
_symmetry_Int_Tables_number 14
_symmetry_space_group_name_Hall '-P 2yn'
_symmetry_space_group_name_H-M 'P 1 21/n 1'
_atom_sites_solution_hydrogens geom
_atom_sites_solution_primary direct
_atom_sites_solution_secondary difmap
_audit_creation_method SHELXL-97
_cell_angle_alpha 90.00
_cell_angle_beta 94.65(3)
_cell_angle_gamma 90.00
_cell_formula_units_Z 4
_cell_length_a 12.238(2)
_cell_length_b 11.914(2)
_cell_length_c 21.771(4)
_cell_measurement_reflns_used 106
_cell_measurement_temperature 103(2)
_cell_measurement_theta_max 21.744
_cell_measurement_theta_min 4.082
_cell_volume 3163.8(10)
_computing_cell_refinement 'Dirax/lsq (Duisenberg & Schreurs, 1989-2000)'
_computing_data_collection 'CollectCCD (Bruker AXS BV, 1997-2004)'
_computing_data_reduction 'EvalCCD (Duisenberg & Schreurs 1990-2000)'
_computing_molecular_graphics 'PLATON (Spek, 2005)'
_computing_publication_material 'WINGX (Farrugia, 1999)'
_computing_structure_refinement 'SHELXL-97 (Sheldrick, 1997)'
_computing_structure_solution 'SHELXS-97 (Sheldrick, 1990)'
_diffrn_ambient_temperature 103(2)
_diffrn_detector_area_resol_mean 9
_diffrn_measured_fraction_theta_full 0.998
_diffrn_measured_fraction_theta_max 0.998
_diffrn_measurement_device_type 'Bruker-Nonus Kappa with Apex II CCD'
_diffrn_measurement_method 'phi and omega scans'
_diffrn_radiation_monochromator graphite
_diffrn_radiation_source 'fine-focus sealed tube'
_diffrn_radiation_type MoK\a
_diffrn_radiation_wavelength 0.71073
_diffrn_reflns_av_R_equivalents 0.0497
_diffrn_reflns_av_sigmaI/netI 0.0268
_diffrn_reflns_limit_h_max 15
_diffrn_reflns_limit_h_min -15
_diffrn_reflns_limit_k_max 14
_diffrn_reflns_limit_k_min -14
_diffrn_reflns_limit_l_max 26
_diffrn_reflns_limit_l_min -26
_diffrn_reflns_number 60353
_diffrn_reflns_theta_full 26.00
_diffrn_reflns_theta_max 26.00
_diffrn_reflns_theta_min 3.34
_diffrn_standards_decay_% 0
_exptl_absorpt_coefficient_mu 0.784
_exptl_absorpt_correction_T_max 0.8836
_exptl_absorpt_correction_T_min 0.7529
_exptl_absorpt_correction_type multi-scan
_exptl_absorpt_process_details
; 
 SADABS 2.03 (Bruker, 2001)
 R.H. Blessing, Acta Cryst. (1995), a51, 33-38
;
_exptl_crystal_colour prism
_exptl_crystal_density_diffrn 1.563
_exptl_crystal_density_method 'not measured'
_exptl_crystal_description yellow
_exptl_crystal_F_000 1520
_exptl_crystal_size_max 0.38
_exptl_crystal_size_mid 0.27
_exptl_crystal_size_min 0.16
_refine_diff_density_max 0.533
_refine_diff_density_min -0.474
_refine_diff_density_rms 0.070
_refine_ls_extinction_method none
_refine_ls_goodness_of_fit_ref 1.109
_refine_ls_hydrogen_treatment constr
_refine_ls_matrix_type full
_refine_ls_number_parameters 413
_refine_ls_number_reflns 6198
_refine_ls_number_restraints 12
_refine_ls_restrained_S_all 1.108
_refine_ls_R_factor_all 0.0392
_refine_ls_R_factor_gt 0.0280
_refine_ls_shift/su_max 0.001
_refine_ls_shift/su_mean 0.000
_refine_ls_structure_factor_coef Fsqd
_refine_ls_weighting_details 'calc w=1/[\s^2^(Fo^2^)+(0.0192P)^2^+3.8052P] where P=(Fo^2^+2Fc^2^)/3'
_refine_ls_weighting_scheme calc
_refine_ls_wR_factor_gt 0.0582
_refine_ls_wR_factor_ref 0.0637
_reflns_number_gt 5262
_reflns_number_total 6198
_reflns_threshold_expression I>2/s(I)
_cod_data_source_file om070017rsi20070108_083327.cif
_cod_data_source_block adp158
_cod_original_cell_volume 3163.8(11)
_cod_original_sg_symbol_H-M 'P 2 1 / n'
_cod_database_code 4073017

loop_
_symmetry_equiv_pos_as_xyz
'x, y, z'
'-x+1/2, y+1/2, -z+1/2'
'-x, -y, -z'
'x-1/2, -y-1/2, z-1/2'

loop_
_atom_site_label
_atom_site_type_symbol
_atom_site_fract_x
_atom_site_fract_y
_atom_site_fract_z
_atom_site_U_iso_or_equiv
_atom_site_adp_type
_atom_site_occupancy
_atom_site_symmetry_multiplicity
_atom_site_calc_flag
_atom_site_refinement_flags
_atom_site_disorder_assembly
_atom_site_disorder_group
Ru1 Ru 0.291068(14) 0.348395(14) 0.097980(8) 0.01209(6) Uani 1 1 d . . .
Cl1A Cl 0.3358(8) 0.1852(4) 0.72748(16) 0.078(3) Uani 0.298(6) 1 d PU A 1
Cl1B Cl 0.2498(2) 0.22013(14) 0.72095(5) 0.0521(7) Uani 0.702(6) 1 d PU A 2
Cl2A Cl 0.1780(14) 0.0423(10) 0.7902(7) 0.076(3) Uani 0.298(6) 1 d PU A 1
Cl2B Cl 0.1974(6) 0.0296(3) 0.7964(3) 0.0508(10) Uani 0.702(6) 1 d PU A 2
S2 S 0.27032(5) 0.31958(5) 0.47481(3) 0.02014(13) Uani 1 1 d . . .
F1 F 0.32505(12) 0.33714(14) 0.59432(6) 0.0323(4) Uani 1 1 d . . .
F2 F 0.21930(14) 0.19674(13) 0.56862(8) 0.0419(4) Uani 1 1 d . . .
F3 F 0.15331(12) 0.36453(13) 0.56938(7) 0.0334(4) Uani 1 1 d . . .
O1 O 0.16761(15) 0.29267(17) 0.44091(9) 0.0371(5) Uani 1 1 d . . .
O2 O 0.35647(14) 0.23795(15) 0.46893(8) 0.0267(4) Uani 1 1 d . . .
O3 O 0.30380(19) 0.43512(16) 0.47128(9) 0.0387(5) Uani 1 1 d . . .
N1 N 0.23238(14) 0.26717(15) 0.01553(8) 0.0130(4) Uani 1 1 d . . .
N2 N 0.24851(15) 0.19996(15) 0.14368(8) 0.0141(4) Uani 1 1 d . . .
C1 C 0.28067(18) 0.29715(18) -0.04145(10) 0.0147(4) Uani 1 1 d . . .
C2 C 0.23644(19) 0.39041(19) -0.07468(11) 0.0186(5) Uani 1 1 d . . .
C3 C 0.2889(2) 0.4244(2) -0.12658(11) 0.0234(5) Uani 1 1 d . . .
H3 H 0.2610 0.4869 -0.1500 0.028 Uiso 1 1 calc R . .
C4 C 0.3810(2) 0.3685(2) -0.14450(11) 0.0235(5) Uani 1 1 d . . .
H4 H 0.4164 0.3941 -0.1791 0.028 Uiso 1 1 calc R . .
C5 C 0.42106(19) 0.2749(2) -0.11169(11) 0.0209(5) Uani 1 1 d . . .
H5 H 0.4833 0.2364 -0.1245 0.025 Uiso 1 1 calc R . .
C6 C 0.37062(18) 0.23661(19) -0.05986(10) 0.0162(5) Uani 1 1 d . . .
C7 C 0.41216(19) 0.13346(19) -0.02518(11) 0.0202(5) Uani 1 1 d . . .
H7A H 0.4419 0.1549 0.0163 0.030 Uiso 1 1 calc R . .
H7B H 0.4699 0.0981 -0.0471 0.030 Uiso 1 1 calc R . .
H7C H 0.3517 0.0804 -0.0222 0.030 Uiso 1 1 calc R . .
C8 C 0.1384(2) 0.4537(2) -0.05466(12) 0.0238(5) Uani 1 1 d . . .
H8A H 0.0797 0.4006 -0.0473 0.036 Uiso 1 1 calc R . .
H8B H 0.1123 0.5066 -0.0871 0.036 Uiso 1 1 calc R . .
H8C H 0.1595 0.4951 -0.0166 0.036 Uiso 1 1 calc R . .
C9 C 0.14900(17) 0.20078(18) 0.01306(10) 0.0145(5) Uani 1 1 d . . .
C10 C 0.10048(18) 0.14414(19) -0.04440(11) 0.0189(5) Uani 1 1 d . . .
H10A H 0.0282 0.1763 -0.0564 0.028 Uiso 1 1 calc R . .
H10B H 0.0930 0.0636 -0.0367 0.028 Uiso 1 1 calc R . .
H10C H 0.1486 0.1556 -0.0777 0.028 Uiso 1 1 calc R . .
C11 C 0.08974(18) 0.18713(18) 0.07123(11) 0.0166(5) Uani 1 1 d . . .
H11 H 0.0248 0.1369 0.0629 0.020 Uiso 1 1 calc R . .
C12 C 0.16249(18) 0.14234(18) 0.12560(10) 0.0158(5) Uani 1 1 d . . .
C13 C 0.1236(2) 0.0398(2) 0.15728(11) 0.0225(5) Uani 1 1 d . . .
H13A H 0.1782 0.0180 0.1906 0.034 Uiso 1 1 calc R . .
H13B H 0.1135 -0.0218 0.1275 0.034 Uiso 1 1 calc R . .
H13C H 0.0537 0.0560 0.1744 0.034 Uiso 1 1 calc R . .
C14 C 0.05169(19) 0.3046(2) 0.08962(11) 0.0206(5) Uani 1 1 d . . .
H14 H -0.0240 0.3205 0.0917 0.025 Uiso 1 1 calc R . .
C15 C 0.12663(19) 0.38319(19) 0.10254(11) 0.0190(5) Uani 1 1 d . . .
H15 H 0.1045 0.4562 0.1140 0.023 Uiso 1 1 calc R . .
C16 C 0.31195(19) 0.17208(19) 0.20111(10) 0.0180(5) Uani 1 1 d . . .
C17 C 0.4053(2) 0.1045(2) 0.20011(11) 0.0202(5) Uani 1 1 d . . .
C18 C 0.4726(2) 0.0926(2) 0.25511(12) 0.0302(6) Uani 1 1 d . . .
H18 H 0.5369 0.0478 0.2555 0.036 Uiso 1 1 calc R . .
C19 C 0.4466(3) 0.1454(2) 0.30881(13) 0.0363(7) Uani 1 1 d . . .
H19 H 0.4943 0.1386 0.3453 0.044 Uiso 1 1 calc R . .
C20 C 0.3514(3) 0.2079(2) 0.30941(12) 0.0324(7) Uani 1 1 d . . .
H20 H 0.3334 0.2419 0.3467 0.039 Uiso 1 1 calc R . .
C21 C 0.2810(2) 0.2218(2) 0.25587(11) 0.0247(6) Uani 1 1 d . . .
C22 C 0.4335(2) 0.0450(2) 0.14218(11) 0.0231(5) Uani 1 1 d . . .
H22A H 0.3738 -0.0062 0.1284 0.035 Uiso 1 1 calc R . .
H22B H 0.5014 0.0022 0.1507 0.035 Uiso 1 1 calc R . .
H22C H 0.4434 0.1005 0.1099 0.035 Uiso 1 1 calc R . .
C23 C 0.1767(2) 0.2892(2) 0.25757(13) 0.0336(7) Uani 1 1 d . . .
H23A H 0.1701 0.3165 0.2996 0.050 Uiso 1 1 calc R . .
H23B H 0.1136 0.2416 0.2448 0.050 Uiso 1 1 calc R . .
H23C H 0.1788 0.3532 0.2294 0.050 Uiso 1 1 calc R . .
C24 C 0.32528(19) 0.52952(19) 0.09622(11) 0.0212(5) Uani 1 1 d . . .
H24 H 0.2760 0.5893 0.0855 0.025 Uiso 1 1 calc R . .
C25 C 0.3839(2) 0.47837(19) 0.05093(11) 0.0210(5) Uani 1 1 d . . .
H25 H 0.3724 0.5024 0.0093 0.025 Uiso 1 1 calc R . .
C26 C 0.46093(19) 0.3904(2) 0.06675(11) 0.0198(5) Uani 1 1 d . . .
H26 H 0.5013 0.3575 0.0359 0.024 Uiso 1 1 calc R . .
C27 C 0.47652(18) 0.3532(2) 0.12769(11) 0.0181(5) Uani 1 1 d . . .
H27 H 0.5283 0.2957 0.1387 0.022 Uiso 1 1 calc R . .
C28 C 0.41363(19) 0.40257(19) 0.17332(11) 0.0184(5) Uani 1 1 d . . .
H28 H 0.4217 0.3751 0.2144 0.022 Uiso 1 1 calc R . .
C29 C 0.34006(19) 0.49112(19) 0.15846(11) 0.0201(5) Uani 1 1 d . . .
H29 H 0.3007 0.5249 0.1895 0.024 Uiso 1 1 calc R . .
C30 C 0.24061(19) 0.3041(2) 0.55566(12) 0.0215(5) Uani 1 1 d . . .
C31 C 0.1938(3) 0.1756(3) 0.78494(16) 0.0510(9) Uani 1 1 d . . .
H31A H 0.2108 0.2089 0.8252 0.061 Uiso 0.30 1 d P A 1
H31B H 0.1292 0.2115 0.7649 0.061 Uiso 0.30 1 d P A 1
H31C H 0.1181 0.2005 0.7829 0.061 Uiso 0.70 1 d P A 2
H31D H 0.2322 0.2118 0.8203 0.061 Uiso 0.70 1 d P A 2

loop_
_atom_site_aniso_label
_atom_site_aniso_U_11
_atom_site_aniso_U_22
_atom_site_aniso_U_33
_atom_site_aniso_U_23
_atom_site_aniso_U_13
_atom_site_aniso_U_12
Ru1 0.01226(9) 0.01001(9) 0.01380(9) -0.00054(7) -0.00010(6) -0.00081(7)
Cl1A 0.150(7) 0.056(2) 0.0279(17) -0.0083(14) 0.006(2) -0.044(3)
Cl1B 0.0897(17) 0.0432(8) 0.0224(6) 0.0023(5) -0.0015(7) -0.0276(9)
Cl2A 0.092(6) 0.089(7) 0.052(5) -0.031(5) 0.027(4) -0.042(6)
Cl2B 0.091(2) 0.0229(9) 0.0414(13) 0.0034(9) 0.0210(13) 0.0032(13)
S2 0.0236(3) 0.0182(3) 0.0182(3) -0.0028(2) -0.0007(2) -0.0008(2)
F1 0.0230(7) 0.0537(10) 0.0198(8) -0.0050(7) -0.0002(6) 0.0057(7)
F2 0.0489(10) 0.0263(8) 0.0534(11) 0.0142(8) 0.0217(9) -0.0016(8)
F3 0.0219(8) 0.0419(10) 0.0378(9) 0.0007(7) 0.0103(7) 0.0126(7)
O1 0.0301(10) 0.0387(12) 0.0395(12) -0.0160(9) -0.0153(9) 0.0093(9)
O2 0.0204(9) 0.0348(10) 0.0247(10) -0.0068(8) 0.0015(7) 0.0035(8)
O3 0.0669(14) 0.0221(10) 0.0291(11) -0.0015(8) 0.0156(10) -0.0122(9)
N1 0.0130(9) 0.0112(9) 0.0145(10) 0.0001(7) -0.0009(7) 0.0022(7)
N2 0.0163(9) 0.0124(9) 0.0140(10) -0.0016(7) 0.0032(8) -0.0011(7)
C1 0.0164(11) 0.0128(11) 0.0142(11) 0.0005(9) -0.0028(9) -0.0037(9)
C2 0.0225(12) 0.0131(11) 0.0187(12) -0.0008(9) -0.0064(9) -0.0014(9)
C3 0.0330(14) 0.0178(12) 0.0177(12) 0.0043(10) -0.0079(10) -0.0054(10)
C4 0.0300(13) 0.0259(14) 0.0144(12) 0.0028(10) -0.0001(10) -0.0101(11)
C5 0.0185(12) 0.0234(13) 0.0208(13) -0.0020(10) 0.0012(10) -0.0040(10)
C6 0.0171(11) 0.0162(11) 0.0147(11) 0.0002(9) -0.0027(9) -0.0020(9)
C7 0.0195(12) 0.0189(12) 0.0228(13) 0.0024(10) 0.0045(10) 0.0045(9)
C8 0.0266(13) 0.0174(12) 0.0260(14) 0.0018(10) -0.0071(10) 0.0059(10)
C9 0.0129(10) 0.0099(10) 0.0203(12) -0.0003(9) -0.0016(9) 0.0038(8)
C10 0.0177(11) 0.0172(11) 0.0210(12) -0.0019(10) -0.0026(9) -0.0008(9)
C11 0.0128(11) 0.0138(11) 0.0235(13) -0.0049(9) 0.0024(9) -0.0016(8)
C12 0.0187(11) 0.0138(11) 0.0160(11) -0.0041(9) 0.0071(9) 0.0005(9)
C13 0.0276(13) 0.0195(12) 0.0213(13) -0.0027(10) 0.0075(10) -0.0084(10)
C14 0.0148(11) 0.0191(12) 0.0285(14) -0.0064(10) 0.0046(10) 0.0036(9)
C15 0.0184(12) 0.0157(11) 0.0231(13) -0.0052(9) 0.0023(10) 0.0050(9)
C16 0.0269(12) 0.0144(11) 0.0126(11) 0.0014(9) 0.0018(9) -0.0091(9)
C17 0.0262(13) 0.0148(11) 0.0192(12) 0.0054(9) -0.0015(10) -0.0067(10)
C18 0.0352(15) 0.0245(14) 0.0287(15) 0.0102(11) -0.0099(12) -0.0079(11)
C19 0.0537(19) 0.0302(15) 0.0221(14) 0.0111(12) -0.0145(13) -0.0181(14)
C20 0.0560(19) 0.0271(14) 0.0141(13) -0.0021(11) 0.0035(12) -0.0204(13)
C21 0.0397(15) 0.0189(12) 0.0163(12) -0.0014(10) 0.0077(11) -0.0125(11)
C22 0.0233(12) 0.0188(12) 0.0269(14) 0.0034(10) 0.0010(10) 0.0028(10)
C23 0.0484(17) 0.0305(15) 0.0244(14) -0.0090(12) 0.0175(13) -0.0070(13)
C24 0.0230(12) 0.0106(11) 0.0288(14) 0.0007(10) -0.0048(10) -0.0045(9)
C25 0.0251(12) 0.0176(12) 0.0196(12) 0.0058(10) -0.0035(10) -0.0116(10)
C26 0.0153(11) 0.0223(12) 0.0218(13) -0.0012(10) 0.0023(9) -0.0091(9)
C27 0.0121(10) 0.0169(11) 0.0245(13) 0.0008(10) -0.0028(9) -0.0029(9)
C28 0.0211(12) 0.0167(11) 0.0165(12) -0.0008(9) -0.0039(9) -0.0079(9)
C29 0.0229(12) 0.0137(11) 0.0233(13) -0.0072(10) -0.0006(10) -0.0042(9)
C30 0.0155(11) 0.0216(12) 0.0279(14) 0.0034(10) 0.0053(10) 0.0022(9)
C31 0.066(2) 0.0321(18) 0.051(2) -0.0086(15) -0.0189(17) 0.0034(15)

loop_
_atom_type_symbol
_atom_type_description
_atom_type_scat_dispersion_real
_atom_type_scat_dispersion_imag
_atom_type_scat_source
C C 0.0033 0.0016 'International Tables Vol C Tables 4.2.6.8 and 6.1.1.4'
H H 0.0000 0.0000 'International Tables Vol C Tables 4.2.6.8 and 6.1.1.4'
N N 0.0061 0.0033 'International Tables Vol C Tables 4.2.6.8 and 6.1.1.4'
O O 0.0106 0.0060 'International Tables Vol C Tables 4.2.6.8 and 6.1.1.4'
F F 0.0171 0.0103 'International Tables Vol C Tables 4.2.6.8 and 6.1.1.4'
S S 0.1246 0.1234 'International Tables Vol C Tables 4.2.6.8 and 6.1.1.4'
Cl Cl 0.1484 0.1585 'International Tables Vol C Tables 4.2.6.8 and 6.1.1.4'
Ru Ru -1.2594 0.8363 'International Tables Vol C Tables 4.2.6.8 and 6.1.1.4'

loop_
_geom_angle_atom_site_label_1
_geom_angle_atom_site_label_2
_geom_angle_atom_site_label_3
_geom_angle
C15 Ru1 N1 82.38(8)
C15 Ru1 N2 82.36(8)
N1 Ru1 N2 86.39(7)
C15 Ru1 C24 89.51(9)
N1 Ru1 C24 119.12(8)
N2 Ru1 C24 152.04(8)
C15 Ru1 C29 92.02(9)
N1 Ru1 C29 156.66(8)
N2 Ru1 C29 115.44(8)
C24 Ru1 C29 37.84(9)
C15 Ru1 C25 114.81(9)
N1 Ru1 C25 94.53(8)
N2 Ru1 C25 162.79(8)
C24 Ru1 C25 37.07(9)
C29 Ru1 C25 67.22(9)
C15 Ru1 C28 120.48(9)
N1 Ru1 C28 157.03(8)
N2 Ru1 C28 94.17(8)
C24 Ru1 C28 67.08(9)
C29 Ru1 C28 37.04(9)
C25 Ru1 C28 78.36(9)
C15 Ru1 C26 151.69(9)
N1 Ru1 C26 95.84(8)
N2 Ru1 C26 125.85(8)
C24 Ru1 C26 66.56(9)
C29 Ru1 C26 78.44(9)
C25 Ru1 C26 36.95(9)
C28 Ru1 C26 65.33(9)
C15 Ru1 C27 157.06(9)
N1 Ru1 C27 120.51(8)
N2 Ru1 C27 99.36(8)
C24 Ru1 C27 78.27(9)
C29 Ru1 C27 66.43(9)
C25 Ru1 C27 65.41(9)
C28 Ru1 C27 36.74(8)
C26 Ru1 C27 35.34(8)
O3 S2 O1 115.18(13)
O3 S2 O2 115.15(12)
O1 S2 O2 114.61(11)
O3 S2 C30 103.08(11)
O1 S2 C30 103.68(12)
O2 S2 C30 102.70(11)
C9 N1 C1 119.22(19)
C9 N1 Ru1 121.99(15)
C1 N1 Ru1 118.44(13)
C12 N2 C16 120.35(19)
C12 N2 Ru1 121.81(16)
C16 N2 Ru1 117.41(13)
C6 C1 C2 122.5(2)
C6 C1 N1 119.88(19)
C2 C1 N1 117.62(19)
C3 C2 C1 117.3(2)
C3 C2 C8 120.9(2)
C1 C2 C8 121.8(2)
C4 C3 C2 121.4(2)
C4 C3 H3 119.3
C2 C3 H3 119.3
C5 C4 C3 120.0(2)
C5 C4 H4 120.0
C3 C4 H4 120.0
C4 C5 C6 120.8(2)
C4 C5 H5 119.6
C6 C5 H5 119.6
C1 C6 C5 118.0(2)
C1 C6 C7 121.1(2)
C5 C6 C7 120.9(2)
C6 C7 H7A 109.5
C6 C7 H7B 109.5
H7A C7 H7B 109.5
C6 C7 H7C 109.5
H7A C7 H7C 109.5
H7B C7 H7C 109.5
C2 C8 H8A 109.5
C2 C8 H8B 109.5
H8A C8 H8B 109.5
C2 C8 H8C 109.5
H8A C8 H8C 109.5
H8B C8 H8C 109.5
N1 C9 C10 124.7(2)
N1 C9 C11 117.5(2)
C10 C9 C11 117.63(19)
C9 C10 H10A 109.5
C9 C10 H10B 109.5
H10A C10 H10B 109.5
C9 C10 H10C 109.5
H10A C10 H10C 109.5
H10B C10 H10C 109.5
C9 C11 C12 113.47(18)
C9 C11 C14 107.14(18)
C12 C11 C14 106.71(19)
C9 C11 H11 109.8
C12 C11 H11 109.8
C14 C11 H11 109.8
N2 C12 C13 125.1(2)
N2 C12 C11 117.5(2)
C13 C12 C11 117.2(2)
C12 C13 H13A 109.5
C12 C13 H13B 109.5
H13A C13 H13B 109.5
C12 C13 H13C 109.5
H13A C13 H13C 109.5
H13B C13 H13C 109.5
C15 C14 C11 118.6(2)
C15 C14 H14 120.7
C11 C14 H14 120.7
C14 C15 Ru1 120.56(17)
C14 C15 H15 119.7
Ru1 C15 H15 119.7
C17 C16 C21 122.0(2)
C17 C16 N2 119.8(2)
C21 C16 N2 118.0(2)
C16 C17 C18 117.9(2)
C16 C17 C22 121.6(2)
C18 C17 C22 120.4(2)
C19 C18 C17 120.9(3)
C19 C18 H18 119.5
C17 C18 H18 119.5
C20 C19 C18 120.2(3)
C20 C19 H19 119.9
C18 C19 H19 119.9
C19 C20 C21 121.1(2)
C19 C20 H20 119.4
C21 C20 H20 119.4
C20 C21 C16 117.7(3)
C20 C21 C23 120.4(2)
C16 C21 C23 121.9(2)
C17 C22 H22A 109.5
C17 C22 H22B 109.5
H22A C22 H22B 109.5
C17 C22 H22C 109.5
H22A C22 H22C 109.5
H22B C22 H22C 109.5
C21 C23 H23A 109.5
C21 C23 H23B 109.5
H23A C23 H23B 109.5
C21 C23 H23C 109.5
H23A C23 H23C 109.5
H23B C23 H23C 109.5
C25 C24 C29 119.6(2)
C25 C24 Ru1 72.27(13)
C29 C24 Ru1 71.26(13)
C25 C24 H24 120.2
C29 C24 H24 120.2
Ru1 C24 H24 128.5
C24 C25 C26 120.8(2)
C24 C25 Ru1 70.66(13)
C26 C25 Ru1 74.35(13)
C24 C25 H25 119.6
C26 C25 H25 119.6
Ru1 C25 H25 127.5
C27 C26 C25 119.8(2)
C27 C26 Ru1 72.93(13)
C25 C26 Ru1 68.70(13)
C27 C26 H26 120.1
C25 C26 H26 120.1
Ru1 C26 H26 130.9
C26 C27 C28 119.2(2)
C26 C27 Ru1 71.73(13)
C28 C27 Ru1 68.47(13)
C26 C27 H27 120.4
C28 C27 H27 120.4
Ru1 C27 H27 132.3
C29 C28 C27 121.2(2)
C29 C28 Ru1 70.60(13)
C27 C28 Ru1 74.79(13)
C29 C28 H28 119.4
C27 C28 H28 119.4
Ru1 C28 H28 127.3
C28 C29 C24 119.2(2)
C28 C29 Ru1 72.35(13)
C24 C29 Ru1 70.90(13)
C28 C29 H29 120.4
C24 C29 H29 120.4
Ru1 C29 H29 128.5
F1 C30 F2 107.6(2)
F1 C30 F3 106.9(2)
F2 C30 F3 107.04(19)
F1 C30 S2 111.78(16)
F2 C30 S2 110.77(17)
F3 C30 S2 112.52(17)
Cl2A C31 Cl1B 115.4(6)
Cl2A C31 Cl2B 9.0(8)
Cl1B C31 Cl2B 114.9(3)
Cl2A C31 Cl1A 101.2(6)
Cl1B C31 Cl1A 29.72(16)
Cl2B C31 Cl1A 96.9(3)
Cl2A C31 H31A 111.0
Cl1B C31 H31A 123.1
Cl2B C31 H31A 106.0
Cl1A C31 H31A 111.6
Cl2A C31 H31B 111.7
Cl1B C31 H31B 82.1
Cl2B C31 H31B 120.7
Cl1A C31 H31B 111.8
H31A C31 H31B 109.4
Cl2A C31 H31C 100.7
Cl1B C31 H31C 108.4
Cl2B C31 H31C 108.8
Cl1A C31 H31C 138.1
H31A C31 H31C 92.9
H31B C31 H31C 26.4
Cl2A C31 H31D 115.8
Cl1B C31 H31D 108.3
Cl2B C31 H31D 108.8
Cl1A C31 H31D 94.3
H31A C31 H31D 17.3
H31B C31 H31D 119.0
H31C C31 H31D 107.4

loop_
_geom_bond_atom_site_label_1
_geom_bond_atom_site_label_2
_geom_bond_distance
Ru1 C15 2.065(2)
Ru1 N1 2.1132(19)
Ru1 N2 2.1148(18)
Ru1 C24 2.199(2)
Ru1 C29 2.204(2)
Ru1 C25 2.220(2)
Ru1 C28 2.226(2)
Ru1 C26 2.294(2)
Ru1 C27 2.310(2)
Cl1A C31 2.225(8)
Cl1B C31 1.687(4)
Cl2A C31 1.606(12)
Cl2B C31 1.757(5)
S2 O3 1.4400(19)
S2 O1 1.4411(19)
S2 O2 1.4477(18)
S2 C30 1.835(3)
F1 C30 1.338(3)
F2 C30 1.340(3)
F3 C30 1.342(3)
N1 C9 1.289(3)
N1 C1 1.461(3)
N2 C12 1.291(3)
N2 C16 1.456(3)
C1 C6 1.401(3)
C1 C2 1.410(3)
C2 C3 1.404(3)
C2 C8 1.512(3)
C3 C4 1.392(4)
C3 H3 0.9500
C4 C5 1.392(3)
C4 H4 0.9500
C5 C6 1.406(3)
C5 H5 0.9500
C6 C7 1.509(3)
C7 H7A 0.9800
C7 H7B 0.9800
C7 H7C 0.9800
C8 H8A 0.9800
C8 H8B 0.9800
C8 H8C 0.9800
C9 C10 1.501(3)
C9 C11 1.518(3)
C10 H10A 0.9800
C10 H10B 0.9800
C10 H10C 0.9800
C11 C12 1.519(3)
C11 C14 1.538(3)
C11 H11 1.0000
C12 C13 1.500(3)
C13 H13A 0.9800
C13 H13B 0.9800
C13 H13C 0.9800
C14 C15 1.325(3)
C14 H14 0.9500
C15 H15 0.9500
C16 C17 1.399(3)
C16 C21 1.410(3)
C17 C18 1.405(4)
C17 C22 1.511(3)
C18 C19 1.387(4)
C18 H18 0.9500
C19 C20 1.384(4)
C19 H19 0.9500
C20 C21 1.402(4)
C20 H20 0.9500
C21 C23 1.511(4)
C22 H22A 0.9800
C22 H22B 0.9800
C22 H22C 0.9800
C23 H23A 0.9800
C23 H23B 0.9800
C23 H23C 0.9800
C24 C25 1.405(3)
C24 C29 1.428(3)
C24 H24 0.9500
C25 C26 1.432(3)
C25 H25 0.9500
C26 C27 1.398(3)
C26 H26 0.9500
C27 C28 1.432(3)
C27 H27 0.9500
C28 C29 1.407(3)
C28 H28 0.9500
C29 H29 0.9500
C31 H31A 0.9699
C31 H31B 0.9710
C31 H31C 0.9704
C31 H31D 0.9700

loop_
_geom_torsion_atom_site_label_1
_geom_torsion_atom_site_label_2
_geom_torsion_atom_site_label_3
_geom_torsion_atom_site_label_4
_geom_torsion
C15 Ru1 N1 C9 -46.74(17)
N2 Ru1 N1 C9 36.02(17)
C24 Ru1 N1 C9 -131.90(17)
C29 Ru1 N1 C9 -124.0(2)
C25 Ru1 N1 C9 -161.20(17)
C28 Ru1 N1 C9 128.2(2)
C26 Ru1 N1 C9 161.71(17)
C27 Ru1 N1 C9 134.77(17)
C15 Ru1 N1 C1 126.45(16)
N2 Ru1 N1 C1 -150.79(15)
C24 Ru1 N1 C1 41.29(18)
C29 Ru1 N1 C1 49.2(3)
C25 Ru1 N1 C1 11.99(16)
C28 Ru1 N1 C1 -58.6(3)
C26 Ru1 N1 C1 -25.10(16)
C27 Ru1 N1 C1 -52.05(17)
C15 Ru1 N2 C12 46.27(17)
N1 Ru1 N2 C12 -36.52(17)
C24 Ru1 N2 C12 120.6(2)
C29 Ru1 N2 C12 134.88(17)
C25 Ru1 N2 C12 -130.1(3)
C28 Ru1 N2 C12 166.50(17)
C26 Ru1 N2 C12 -131.12(17)
C27 Ru1 N2 C12 -156.86(17)
C15 Ru1 N2 C16 -126.19(17)
N1 Ru1 N2 C16 151.02(16)
C24 Ru1 N2 C16 -51.9(2)
C29 Ru1 N2 C16 -37.59(18)
C25 Ru1 N2 C16 57.4(3)
C28 Ru1 N2 C16 -5.97(16)
C26 Ru1 N2 C16 56.41(18)
C27 Ru1 N2 C16 30.68(16)
C9 N1 C1 C6 -95.1(3)
Ru1 N1 C1 C6 91.6(2)
C9 N1 C1 C2 87.5(3)
Ru1 N1 C1 C2 -85.9(2)
C6 C1 C2 C3 -2.5(3)
N1 C1 C2 C3 174.9(2)
C6 C1 C2 C8 179.1(2)
N1 C1 C2 C8 -3.5(3)
C1 C2 C3 C4 -0.1(3)
C8 C2 C3 C4 178.3(2)
C2 C3 C4 C5 1.7(4)
C3 C4 C5 C6 -0.9(4)
C2 C1 C6 C5 3.3(3)
N1 C1 C6 C5 -174.0(2)
C2 C1 C6 C7 -176.7(2)
N1 C1 C6 C7 6.0(3)
C4 C5 C6 C1 -1.6(3)
C4 C5 C6 C7 178.4(2)
C1 N1 C9 C10 4.3(3)
Ru1 N1 C9 C10 177.46(16)
C1 N1 C9 C11 -170.04(18)
Ru1 N1 C9 C11 3.1(3)
N1 C9 C11 C12 -59.5(3)
C10 C9 C11 C12 125.7(2)
N1 C9 C11 C14 58.0(3)
C10 C9 C11 C14 -116.8(2)
C16 N2 C12 C13 -4.5(3)
Ru1 N2 C12 C13 -176.73(16)
C16 N2 C12 C11 170.14(19)
Ru1 N2 C12 C11 -2.1(3)
C9 C11 C12 N2 58.9(3)
C14 C11 C12 N2 -58.8(2)
C9 C11 C12 C13 -126.0(2)
C14 C11 C12 C13 116.2(2)
C9 C11 C14 C15 -60.8(3)
C12 C11 C14 C15 61.0(3)
C11 C14 C15 Ru1 0.0(3)
N1 Ru1 C15 C14 43.6(2)
N2 Ru1 C15 C14 -43.8(2)
C24 Ru1 C15 C14 163.0(2)
C29 Ru1 C15 C14 -159.2(2)
C25 Ru1 C15 C14 135.1(2)
C28 Ru1 C15 C14 -134.1(2)
C26 Ru1 C15 C14 131.8(2)
C27 Ru1 C15 C14 -139.8(2)
C12 N2 C16 C17 96.5(3)
Ru1 N2 C16 C17 -90.9(2)
C12 N2 C16 C21 -88.2(3)
Ru1 N2 C16 C21 84.4(2)
C21 C16 C17 C18 -4.0(3)
N2 C16 C17 C18 171.2(2)
C21 C16 C17 C22 175.7(2)
N2 C16 C17 C22 -9.2(3)
C16 C17 C18 C19 0.7(4)
C22 C17 C18 C19 -179.0(2)
C17 C18 C19 C20 2.1(4)
C18 C19 C20 C21 -1.7(4)
C19 C20 C21 C16 -1.4(4)
C19 C20 C21 C23 179.3(2)
C17 C16 C21 C20 4.3(3)
N2 C16 C21 C20 -170.9(2)
C17 C16 C21 C23 -176.4(2)
N2 C16 C21 C23 8.4(3)
C15 Ru1 C24 C25 -135.02(15)
N1 Ru1 C24 C25 -54.02(16)
N2 Ru1 C24 C25 152.41(16)
C29 Ru1 C24 C25 131.1(2)
C28 Ru1 C24 C25 101.31(16)
C26 Ru1 C24 C25 29.40(14)
C27 Ru1 C24 C25 64.52(15)
C15 Ru1 C24 C29 93.93(15)
N1 Ru1 C24 C29 174.93(12)
N2 Ru1 C24 C29 21.4(2)
C25 Ru1 C24 C29 -131.1(2)
C28 Ru1 C24 C29 -29.74(13)
C26 Ru1 C24 C29 -101.65(15)
C27 Ru1 C24 C29 -66.53(14)
C29 C24 C25 C26 -1.9(3)
Ru1 C24 C25 C26 -57.17(19)
C29 C24 C25 Ru1 55.25(19)
C15 Ru1 C25 C24 51.14(17)
N1 Ru1 C25 C24 134.83(14)
N2 Ru1 C25 C24 -132.8(3)
C29 Ru1 C25 C24 -30.12(14)
C28 Ru1 C25 C24 -67.24(15)
C26 Ru1 C25 C24 -131.5(2)
C27 Ru1 C25 C24 -103.58(16)
C15 Ru1 C25 C26 -177.40(13)
N1 Ru1 C25 C26 -93.71(14)
N2 Ru1 C25 C26 -1.3(3)
C24 Ru1 C25 C26 131.5(2)
C29 Ru1 C25 C26 101.34(16)
C28 Ru1 C25 C26 64.22(14)
C27 Ru1 C25 C26 27.88(13)
C24 C25 C26 C27 1.3(3)
Ru1 C25 C26 C27 -54.08(19)
C24 C25 C26 Ru1 55.42(19)
C15 Ru1 C26 C27 137.67(19)
N1 Ru1 C26 C27 -137.55(14)
N2 Ru1 C26 C27 -47.79(17)
C24 Ru1 C26 C27 103.19(15)
C29 Ru1 C26 C27 65.36(15)
C25 Ru1 C26 C27 132.7(2)
C28 Ru1 C26 C27 28.73(14)
C15 Ru1 C26 C25 5.0(3)
N1 Ru1 C26 C25 89.76(14)
N2 Ru1 C26 C25 179.52(13)
C24 Ru1 C26 C25 -29.50(14)
C29 Ru1 C26 C25 -67.33(15)
C28 Ru1 C26 C25 -103.96(16)
C27 Ru1 C26 C25 -132.7(2)
C25 C26 C27 C28 1.0(3)
Ru1 C26 C27 C28 -51.13(18)
C25 C26 C27 Ru1 52.12(19)
C15 Ru1 C27 C26 -125.0(2)
N1 Ru1 C27 C26 51.20(16)
N2 Ru1 C27 C26 142.52(14)
C24 Ru1 C27 C26 -65.83(15)
C29 Ru1 C27 C26 -103.71(16)
C25 Ru1 C27 C26 -29.07(14)
C28 Ru1 C27 C26 -133.1(2)
C15 Ru1 C27 C28 8.1(3)
N1 Ru1 C27 C28 -175.72(12)
N2 Ru1 C27 C28 -84.40(14)
C24 Ru1 C27 C28 67.25(14)
C29 Ru1 C27 C28 29.37(13)
C25 Ru1 C27 C28 104.01(15)
C26 Ru1 C27 C28 133.1(2)
C26 C27 C28 C29 -2.8(3)
Ru1 C27 C28 C29 -55.42(19)
C26 C27 C28 Ru1 52.63(19)
C15 Ru1 C28 C29 -44.61(17)
N1 Ru1 C28 C29 141.23(19)
N2 Ru1 C28 C29 -128.19(14)
C24 Ru1 C28 C29 30.35(14)
C25 Ru1 C28 C29 67.47(15)
C26 Ru1 C28 C29 104.03(15)
C27 Ru1 C28 C29 131.7(2)
C15 Ru1 C28 C27 -176.34(13)
N1 Ru1 C28 C27 9.5(3)
N2 Ru1 C28 C27 100.08(14)
C24 Ru1 C28 C27 -101.39(15)
C29 Ru1 C28 C27 -131.7(2)
C25 Ru1 C28 C27 -64.26(14)
C26 Ru1 C28 C27 -27.71(13)
C27 C28 C29 C24 2.2(3)
Ru1 C28 C29 C24 -55.18(19)
C27 C28 C29 Ru1 57.39(19)
C25 C24 C29 C28 0.1(3)
Ru1 C24 C29 C28 55.88(19)
C25 C24 C29 Ru1 -55.73(19)
C15 Ru1 C29 C28 142.73(15)
N1 Ru1 C29 C28 -141.92(18)
N2 Ru1 C29 C28 60.23(15)
C24 Ru1 C29 C28 -130.7(2)
C25 Ru1 C29 C28 -101.13(15)
C26 Ru1 C29 C28 -64.15(14)
C27 Ru1 C29 C28 -29.14(13)
C15 Ru1 C29 C24 -86.60(15)
N1 Ru1 C29 C24 -11.2(3)
N2 Ru1 C29 C24 -169.10(13)
C25 Ru1 C29 C24 29.54(14)
C28 Ru1 C29 C24 130.7(2)
C26 Ru1 C29 C24 66.52(14)
C27 Ru1 C29 C24 101.53(15)
O3 S2 C30 F1 -53.3(2)
O1 S2 C30 F1 -173.75(17)
O2 S2 C30 F1 66.63(19)
O3 S2 C30 F2 -173.28(17)
O1 S2 C30 F2 66.31(19)
O2 S2 C30 F2 -53.30(19)
O3 S2 C30 F3 67.0(2)
O1 S2 C30 F3 -53.5(2)
O2 S2 C30 F3 -173.07(17)
